data_4022996
loop_
_publ_author_name
'Sylvie Pailloux'
'Iris Binyamin'
'Lorraine M. Deck'
'Brian M. Rapko'
'Benjamin P. Hay'
'Eileen N. Duesler'
'Robert T. Paine'

_publ_section_title
;
 Oxidation Reactivity Channels for 2-(Pyridin-2-yl)-N,N-diphenylacetamides
;
_journal_name_full 'Journal of Organic Chemistry'
_journal_page_first 9195
_journal_page_last 9202
_journal_paper_doi 10.1021/jo701408y
_journal_volume 72
_journal_year 2007
_chemical_formula_moiety 'C20 H18 N2 O3'
_chemical_formula_sum 'C20 H18 N2 O3'
_chemical_formula_weight 334.36
_chemical_name_systematic
;
 ?
;
_space_group_IT_number 14
_symmetry_cell_setting monoclinic
_symmetry_space_group_name_Hall '-P 2ybc'
_symmetry_space_group_name_H-M 'P 1 21/c 1'
_atom_sites_solution_hydrogens geom
_atom_sites_solution_primary direct
_atom_sites_solution_secondary difmap
_audit_creation_method SHELXL-97
_cell_angle_alpha 90.00
_cell_angle_beta 94.687(3)
_cell_angle_gamma 90.00
_cell_formula_units_Z 8
_cell_length_a 10.7259(6)
_cell_length_b 18.5233(10)
_cell_length_c 17.1998(9)
_cell_measurement_reflns_used 8889
_cell_measurement_temperature 233(2)
_cell_measurement_theta_max 25.40
_cell_measurement_theta_min 2.38
_cell_volume 3405.8(3)
_computing_cell_refinement 'Bruker SMART'
_computing_data_collection 'Bruker SMART'
_computing_data_reduction 'Bruker SAINT'
_computing_molecular_graphics 'Bruker SHELXTL'
_computing_publication_material 'Bruker SHELXTL'
_computing_structure_refinement 'SHELXL-97 (Sheldrick, 1997)'
_computing_structure_solution 'SHELXS-97 (Sheldrick, 1990)'
_diffrn_ambient_temperature 233(2)
_diffrn_measured_fraction_theta_full 0.998
_diffrn_measured_fraction_theta_max 0.998
_diffrn_measurement_device_type 'CCD area detector'
_diffrn_measurement_method 'phi and omega scans'
_diffrn_radiation_monochromator graphite
_diffrn_radiation_source 'fine-focus sealed tube'
_diffrn_radiation_type MoK\a
_diffrn_radiation_wavelength 0.71073
_diffrn_reflns_av_R_equivalents 0.0540
_diffrn_reflns_av_sigmaI/netI 0.0488
_diffrn_reflns_limit_h_max 14
_diffrn_reflns_limit_h_min -10
_diffrn_reflns_limit_k_max 21
_diffrn_reflns_limit_k_min -25
_diffrn_reflns_limit_l_max 23
_diffrn_reflns_limit_l_min -23
_diffrn_reflns_number 44612
_diffrn_reflns_theta_full 28.74
_diffrn_reflns_theta_max 28.74
_diffrn_reflns_theta_min 2.38
_diffrn_standards_decay_% 0.0
_exptl_absorpt_coefficient_mu 0.089
_exptl_absorpt_correction_T_max .999
_exptl_absorpt_correction_T_min .970
_exptl_absorpt_correction_type multi-scan
_exptl_absorpt_process_details SADABS
_exptl_crystal_colour colourless
_exptl_crystal_density_diffrn 1.304
_exptl_crystal_density_method 'not measured'
_exptl_crystal_description thin
_exptl_crystal_F_000 1408
_exptl_crystal_size_max 0.30
_exptl_crystal_size_mid 0.10
_exptl_crystal_size_min 0.01
_refine_diff_density_max 0.344
_refine_diff_density_min -0.412
_refine_diff_density_rms 0.043
_refine_ls_extinction_method none
_refine_ls_goodness_of_fit_ref 1.033
_refine_ls_hydrogen_treatment mixed
_refine_ls_matrix_type full
_refine_ls_number_parameters 465
_refine_ls_number_reflns 8814
_refine_ls_number_restraints 0
_refine_ls_restrained_S_all 1.033
_refine_ls_R_factor_all 0.1130
_refine_ls_R_factor_gt 0.0573
_refine_ls_shift/su_max 0.000
_refine_ls_shift/su_mean 0.000
_refine_ls_structure_factor_coef Fsqd
_refine_ls_weighting_details 'calc w=1/[\s^2^(Fo^2^)+(0.0762P)^2^+0.6911P] where P=(Fo^2^+2Fc^2^)/3'
_refine_ls_weighting_scheme calc
_refine_ls_wR_factor_gt 0.1487
_refine_ls_wR_factor_ref 0.1791
_reflns_number_gt 4930
_reflns_number_total 8814
_reflns_threshold_expression >2sigma(I)
_cod_data_source_file jo701408y-File005.cif
_cod_data_source_block rtp05l
_cod_depositor_comments
;
The following automatic conversions were performed:
'_symmetry_cell_setting' value 'Monoclinic' changed to 'monoclinic'
according to '/home/saulius/struct/CIF-dictionaries/cif_core.dic'
dictionary named 'cif_core.dic' version 2.4.1 from 2010-06-29.

Automatic conversion script
Id: cif_fix_enum 1527 2010-12-29 10:47:43Z saulius 
;
_cod_original_sg_symbol_H-M 'P 21/c'
_cod_database_code 4022996

loop_
_symmetry_equiv_pos_as_xyz
'x, y, z'
'-x, y+1/2, -z+1/2'
'-x, -y, -z'
'x, -y-1/2, z-1/2'

loop_
_atom_site_label
_atom_site_type_symbol
_atom_site_fract_x
_atom_site_fract_y
_atom_site_fract_z
_atom_site_U_iso_or_equiv
_atom_site_adp_type
_atom_site_occupancy
_atom_site_symmetry_multiplicity
_atom_site_calc_flag
_atom_site_refinement_flags
O1 O 0.22149(13) 0.14229(7) 0.10040(8) 0.0497(4) Uani 1 1 d .
O2 O -0.09444(16) 0.15646(11) 0.21411(11) 0.0835(6) Uani 1 1 d .
H2O H -0.1552 0.1323 0.1664 0.125 Uiso 1 1 d .
O3 O 0.15280(14) 0.18268(8) 0.30958(8) 0.0561(4) Uani 1 1 d .
N1 N 0.16484(15) 0.20495(8) 0.10637(9) 0.0413(4) Uani 1 1 d .
N2 N 0.11524(15) 0.06264(9) 0.29856(9) 0.0451(4) Uani 1 1 d .
C1 C 0.1998(2) 0.26149(12) 0.06249(13) 0.0630(6) Uani 1 1 d .
C2 C 0.1405(3) 0.32619(13) 0.07039(19) 0.0848(10) Uani 1 1 d .
H2 H 0.1625 0.3656 0.0399 0.110 Uiso 1 1 calc R
C3 C 0.0515(3) 0.33516(13) 0.1205(2) 0.0904(11) Uani 1 1 d .
H3 H 0.0144 0.3806 0.1264 0.117 Uiso 1 1 calc R
C4 C 0.0157(2) 0.27667(13) 0.16307(15) 0.0679(7) Uani 1 1 d .
H4 H -0.0472 0.2819 0.1977 0.088 Uiso 1 1 calc R
C5 C 0.07196(17) 0.21084(10) 0.15484(11) 0.0416(4) Uani 1 1 d .
C6 C 0.03204(18) 0.14397(12) 0.19370(11) 0.0458(5) Uani 1 1 d .
H6 H 0.0439(17) 0.1041(10) 0.1601(11) 0.040(5) Uiso 1 1 d .
C7 C 0.10772(17) 0.13193(11) 0.27242(11) 0.0427(4) Uani 1 1 d .
C8 C 0.18229(19) 0.04538(10) 0.37240(11) 0.0456(5) Uani 1 1 d .
C9 C 0.1233(2) 0.00459(12) 0.42512(13) 0.0618(6) Uani 1 1 d .
H9 H 0.0393 -0.0090 0.4140 0.080 Uiso 1 1 calc R
C10 C 0.1871(3) -0.01653(13) 0.49454(14) 0.0693(7) Uani 1 1 d .
H10 H 0.1474 -0.0458 0.5298 0.090 Uiso 1 1 calc R
C11 C 0.3081(3) 0.00525(13) 0.51185(13) 0.0669(7) Uani 1 1 d .
H11 H 0.3515 -0.0088 0.5591 0.087 Uiso 1 1 calc R
C12 C 0.3659(2) 0.04759(14) 0.46031(14) 0.0656(6) Uani 1 1 d .
H12 H 0.4482 0.0636 0.4731 0.085 Uiso 1 1 calc R
C13 C 0.3042(2) 0.06708(12) 0.38928(12) 0.0536(5) Uani 1 1 d .
H13 H 0.3452 0.0947 0.3532 0.070 Uiso 1 1 calc R
C14 C 0.0607(2) 0.00273(11) 0.25444(12) 0.0495(5) Uani 1 1 d .
C15 C -0.0675(2) -0.00752(14) 0.24717(15) 0.0680(7) Uani 1 1 d .
H15 H -0.1208 0.0246 0.2707 0.088 Uiso 1 1 calc R
C16 C -0.1157(3) -0.06623(19) 0.20441(19) 0.0950(11) Uani 1 1 d .
H16 H -0.2027 -0.0735 0.1982 0.124 Uiso 1 1 calc R
C17 C -0.0374(5) -0.11368(18) 0.17120(18) 0.1048(13) Uani 1 1 d .
H17 H -0.0710 -0.1531 0.1422 0.136 Uiso 1 1 calc R
C18 C 0.0893(4) -0.10389(14) 0.18004(15) 0.0904(10) Uani 1 1 d .
H18 H 0.1424 -0.1370 0.1577 0.117 Uiso 1 1 calc R
C19 C 0.1399(3) -0.04526(12) 0.22178(13) 0.0626(6) Uani 1 1 d .
H19 H 0.2270 -0.0383 0.2277 0.081 Uiso 1 1 calc R
C20 C 0.3000(3) 0.24827(18) 0.01012(19) 0.1062(11) Uani 1 1 d .
H20A H 0.3758 0.2337 0.0408 0.159 Uiso 1 1 calc R
H20B H 0.3159 0.2922 -0.0182 0.159 Uiso 1 1 calc R
H20C H 0.2742 0.2103 -0.0266 0.159 Uiso 1 1 calc R
O4 O 0.71836(13) 0.12055(8) 0.11813(8) 0.0535(4) Uani 1 1 d .
O5 O 0.38862(13) 0.08594(9) 0.20753(9) 0.0510(4) Uani 1 1 d .
H5O H 0.337(2) 0.1076(13) 0.1760(14) 0.067(8) Uiso 1 1 d .
O6 O 0.64182(14) 0.06275(7) 0.29554(7) 0.0522(4) Uani 1 1 d .
N3 N 0.66461(15) 0.05783(9) 0.10353(8) 0.0429(4) Uani 1 1 d .
N4 N 0.59955(15) 0.18234(8) 0.28886(8) 0.0411(4) Uani 1 1 d .
C21 C 0.7131(2) 0.01100(13) 0.05287(11) 0.0555(6) Uani 1 1 d .
C22 C 0.6540(3) -0.05429(14) 0.03929(13) 0.0664(7) Uani 1 1 d .
H22 H 0.6857 -0.0871 0.0042 0.086 Uiso 1 1 calc R
C23 C 0.5500(2) -0.07225(13) 0.07597(14) 0.0657(6) Uani 1 1 d .
H23 H 0.5120 -0.1176 0.0675 0.085 Uiso 1 1 calc R
C24 C 0.5014(2) -0.02320(12) 0.12539(12) 0.0527(5) Uani 1 1 d .
H24 H 0.4294 -0.0347 0.1505 0.068 Uiso 1 1 calc R
C25 C 0.55841(17) 0.04247(10) 0.13799(10) 0.0392(4) Uani 1 1 d .
C26 C 0.50891(17) 0.10270(10) 0.18521(10) 0.0381(4) Uani 1 1 d .
H26 H 0.5043(16) 0.1468(10) 0.1527(10) 0.033(5) Uiso 1 1 d .
C27 C 0.59187(17) 0.11354(10) 0.26111(10) 0.0379(4) Uani 1 1 d .
C28 C 0.54624(19) 0.24463(10) 0.24895(11) 0.0443(5) Uani 1 1 d .
C29 C 0.6223(3) 0.28913(14) 0.21056(15) 0.0759(8) Uani 1 1 d .
H29 H 0.7064 0.2769 0.2061 0.099 Uiso 1 1 calc R
C30 C 0.5729(5) 0.35297(18) 0.1782(2) 0.1197(15) Uani 1 1 d .
H30 H 0.6239 0.3845 0.1520 0.156 Uiso 1 1 calc R
C31 C 0.4496(6) 0.36964(19) 0.1848(2) 0.1286(19) Uani 1 1 d .
H31 H 0.4166 0.4131 0.1638 0.167 Uiso 1 1 calc R
C32 C 0.3748(4) 0.3239(2) 0.2214(2) 0.1068(13) Uani 1 1 d .
H32 H 0.2897 0.3351 0.2240 0.139 Uiso 1 1 calc R
C33 C 0.4222(2) 0.26144(13) 0.25459(14) 0.0659(7) Uani 1 1 d .
H33 H 0.3706 0.2304 0.2809 0.086 Uiso 1 1 calc R
C34 C 0.6683(2) 0.19832(10) 0.36218(11) 0.0485(5) Uani 1 1 d .
C35 C 0.7950(2) 0.19224(14) 0.37081(15) 0.0698(7) Uani 1 1 d .
H35 H 0.8398 0.1736 0.3305 0.091 Uiso 1 1 calc R
C36 C 0.8567(3) 0.21457(18) 0.4416(2) 0.1035(12) Uani 1 1 d .
H36 H 0.9443 0.2110 0.4490 0.134 Uiso 1 1 calc R
C37 C 0.7911(5) 0.24158(19) 0.5000(2) 0.1383(19) Uani 1 1 d .
H37 H 0.8336 0.2572 0.5469 0.180 Uiso 1 1 calc R
C38 C 0.6671(5) 0.2457(2) 0.49004(19) 0.155(2) Uani 1 1 d .
H38 H 0.6220 0.2634 0.5306 0.201 Uiso 1 1 calc R
C39 C 0.6044(3) 0.22435(18) 0.42140(14) 0.1017(12) Uani 1 1 d .
H39 H 0.5167 0.2277 0.4151 0.132 Uiso 1 1 calc R
C40 C 0.8266(3) 0.03405(17) 0.01612(16) 0.0845(9) Uani 1 1 d .
H40A H 0.8129 0.0815 -0.0069 0.127 Uiso 1 1 calc R
H40B H 0.8443 -0.0002 -0.0242 0.127 Uiso 1 1 calc R
H40C H 0.8969 0.0359 0.0553 0.127 Uiso 1 1 calc R

loop_
_atom_site_aniso_label
_atom_site_aniso_U_11
_atom_site_aniso_U_22
_atom_site_aniso_U_33
_atom_site_aniso_U_23
_atom_site_aniso_U_13
_atom_site_aniso_U_12
O1 0.0477(8) 0.0414(8) 0.0605(9) -0.0040(6) 0.0066(7) 0.0099(6)
O2 0.0540(10) 0.1186(16) 0.0778(12) -0.0112(11) 0.0047(9) 0.0064(10)
O3 0.0646(10) 0.0472(8) 0.0533(8) -0.0063(7) -0.0139(7) 0.0021(7)
N1 0.0473(9) 0.0315(8) 0.0436(8) 0.0004(6) -0.0063(7) -0.0003(7)
N2 0.0453(9) 0.0431(9) 0.0459(9) -0.0011(7) -0.0016(7) -0.0016(7)
C1 0.0814(17) 0.0476(13) 0.0572(13) 0.0118(10) -0.0119(12) -0.0202(12)
C2 0.124(3) 0.0373(14) 0.0844(19) 0.0141(13) -0.0431(19) -0.0110(15)
C3 0.119(3) 0.0364(14) 0.105(2) -0.0128(15) -0.053(2) 0.0272(15)
C4 0.0683(16) 0.0603(15) 0.0708(15) -0.0209(12) -0.0197(12) 0.0268(12)
C5 0.0396(10) 0.0410(10) 0.0423(10) -0.0071(8) -0.0080(8) 0.0075(8)
C6 0.0397(11) 0.0545(12) 0.0429(10) -0.0040(9) 0.0017(8) -0.0023(9)
C7 0.0346(10) 0.0491(12) 0.0445(10) -0.0036(9) 0.0034(8) 0.0025(8)
C8 0.0535(12) 0.0400(10) 0.0426(10) -0.0025(8) 0.0012(9) 0.0032(9)
C9 0.0798(17) 0.0482(13) 0.0571(13) -0.0012(10) 0.0040(12) -0.0142(11)
C10 0.109(2) 0.0477(13) 0.0521(13) 0.0050(10) 0.0098(14) -0.0024(13)
C11 0.096(2) 0.0558(14) 0.0474(12) 0.0034(11) -0.0033(13) 0.0271(14)
C12 0.0578(14) 0.0774(17) 0.0595(14) 0.0037(12) -0.0077(11) 0.0213(12)
C13 0.0463(12) 0.0643(14) 0.0500(11) 0.0063(10) 0.0031(9) 0.0104(10)
C14 0.0544(13) 0.0469(12) 0.0462(11) 0.0031(9) -0.0014(9) -0.0126(10)
C15 0.0583(14) 0.0700(16) 0.0728(15) 0.0234(12) -0.0115(12) -0.0196(12)
C16 0.100(2) 0.085(2) 0.091(2) 0.0413(18) -0.0462(18) -0.0543(19)
C17 0.170(4) 0.069(2) 0.0676(18) 0.0122(15) -0.038(2) -0.056(2)
C18 0.163(3) 0.0532(16) 0.0554(15) -0.0045(12) 0.0097(18) -0.0205(18)
C19 0.0826(17) 0.0501(13) 0.0564(13) -0.0054(11) 0.0135(12) -0.0097(12)
C20 0.126(3) 0.104(2) 0.093(2) 0.0261(19) 0.039(2) -0.035(2)
O4 0.0454(8) 0.0575(9) 0.0576(9) 0.0064(7) 0.0037(6) -0.0066(7)
O5 0.0390(8) 0.0648(10) 0.0498(8) -0.0008(7) 0.0073(7) 0.0007(7)
O6 0.0709(10) 0.0437(8) 0.0397(7) 0.0019(6) -0.0086(7) 0.0073(7)
N3 0.0426(9) 0.0554(10) 0.0302(7) 0.0018(7) 0.0005(6) 0.0036(8)
N4 0.0473(9) 0.0412(9) 0.0335(8) -0.0025(6) -0.0052(6) 0.0051(7)
C21 0.0564(13) 0.0762(16) 0.0345(10) -0.0031(10) 0.0070(9) 0.0151(12)
C22 0.0779(17) 0.0756(17) 0.0449(12) -0.0203(11) 0.0007(11) 0.0181(14)
C23 0.0748(17) 0.0587(14) 0.0623(14) -0.0212(12) -0.0030(12) -0.0023(12)
C24 0.0550(13) 0.0537(13) 0.0492(11) -0.0093(10) 0.0030(9) -0.0062(10)
C25 0.0391(10) 0.0499(11) 0.0281(8) -0.0009(8) 0.0000(7) 0.0011(8)
C26 0.0369(10) 0.0432(11) 0.0343(9) 0.0001(8) 0.0022(7) -0.0002(8)
C27 0.0400(10) 0.0430(10) 0.0308(8) -0.0001(8) 0.0044(7) 0.0015(8)
C28 0.0485(12) 0.0402(10) 0.0419(10) -0.0040(8) -0.0109(8) 0.0047(9)
C29 0.0813(18) 0.0710(17) 0.0718(16) 0.0227(13) -0.0160(14) -0.0180(14)
C30 0.178(4) 0.072(2) 0.098(2) 0.0388(18) -0.053(3) -0.035(2)
C31 0.202(5) 0.0558(19) 0.111(3) -0.0068(19) -0.091(3) 0.036(3)
C32 0.119(3) 0.087(2) 0.104(2) -0.040(2) -0.057(2) 0.059(2)
C33 0.0611(15) 0.0661(15) 0.0672(14) -0.0224(12) -0.0142(12) 0.0200(12)
C34 0.0661(14) 0.0407(11) 0.0362(10) -0.0041(8) -0.0111(9) 0.0068(9)
C35 0.0665(16) 0.0750(17) 0.0637(14) 0.0094(12) -0.0205(12) -0.0045(13)
C36 0.105(2) 0.083(2) 0.110(3) 0.016(2) -0.066(2) -0.0081(18)
C37 0.219(5) 0.083(2) 0.095(3) -0.043(2) -0.094(3) 0.045(3)
C38 0.218(5) 0.172(4) 0.0622(19) -0.059(2) -0.057(3) 0.109(4)
C39 0.124(3) 0.128(3) 0.0488(14) -0.0306(15) -0.0159(15) 0.062(2)
C40 0.0774(18) 0.114(2) 0.0667(16) 0.0031(15) 0.0358(14) 0.0151(17)

loop_
_atom_type_symbol
_atom_type_description
_atom_type_scat_dispersion_real
_atom_type_scat_dispersion_imag
_atom_type_scat_source
C C 0.0033 0.0016 'International Tables Vol C Tables 4.2.6.8 and 6.1.1.4'
H H 0.0000 0.0000 'International Tables Vol C Tables 4.2.6.8 and 6.1.1.4'
N N 0.0061 0.0033 'International Tables Vol C Tables 4.2.6.8 and 6.1.1.4'
O O 0.0106 0.0060 'International Tables Vol C Tables 4.2.6.8 and 6.1.1.4'

loop_
_geom_angle_atom_site_label_1
_geom_angle_atom_site_label_2
_geom_angle_atom_site_label_3
_geom_angle
C6 O2 H2O 105.30
O1 N1 C5 119.07(15)
O1 N1 C1 118.98(18)
C5 N1 C1 121.94(18)
C7 N2 C14 122.82(16)
C7 N2 C8 120.78(16)
C14 N2 C8 116.38(15)
N1 C1 C2 117.9(3)
N1 C1 C20 117.2(2)
C2 C1 C20 124.9(3)
C3 C2 C1 122.0(3)
C3 C2 H2 119.0
C1 C2 H2 119.0
C2 C3 C4 119.0(2)
C2 C3 H3 120.5
C4 C3 H3 120.5
C5 C4 C3 119.9(3)
C5 C4 H4 120.0
C3 C4 H4 120.0
N1 C5 C4 119.1(2)
N1 C5 C6 117.57(16)
C4 C5 C6 123.2(2)
O2 C6 C5 106.62(17)
O2 C6 C7 104.33(16)
C5 C6 C7 111.48(16)
O2 C6 H6 116.5(11)
C5 C6 H6 108.4(11)
C7 C6 H6 109.5(11)
O3 C7 N2 123.09(18)
O3 C7 C6 120.68(18)
N2 C7 C6 116.16(17)
C9 C8 C13 120.2(2)
C9 C8 N2 118.64(19)
C13 C8 N2 121.16(18)
C8 C9 C10 120.2(2)
C8 C9 H9 119.9
C10 C9 H9 119.9
C11 C10 C9 119.9(2)
C11 C10 H10 120.1
C9 C10 H10 120.1
C10 C11 C12 120.0(2)
C10 C11 H11 120.0
C12 C11 H11 120.0
C11 C12 C13 120.6(2)
C11 C12 H12 119.7
C13 C12 H12 119.7
C8 C13 C12 119.1(2)
C8 C13 H13 120.5
C12 C13 H13 120.5
C19 C14 C15 121.0(2)
C19 C14 N2 118.24(19)
C15 C14 N2 120.7(2)
C14 C15 C16 118.7(3)
C14 C15 H15 120.7
C16 C15 H15 120.7
C17 C16 C15 120.5(3)
C17 C16 H16 119.7
C15 C16 H16 119.7
C18 C17 C16 120.3(3)
C18 C17 H17 119.8
C16 C17 H17 119.8
C17 C18 C19 120.3(3)
C17 C18 H18 119.8
C19 C18 H18 119.8
C14 C19 C18 119.1(3)
C14 C19 H19 120.4
C18 C19 H19 120.4
C1 C20 H20A 109.5
C1 C20 H20B 109.5
H20A C20 H20B 109.5
C1 C20 H20C 109.5
H20A C20 H20C 109.5
H20B C20 H20C 109.5
C26 O5 H5O 106.4(17)
O4 N3 C25 118.27(15)
O4 N3 C21 120.09(17)
C25 N3 C21 121.61(18)
C27 N4 C28 125.03(15)
C27 N4 C34 120.80(15)
C28 N4 C34 114.14(15)
N3 C21 C22 118.2(2)
N3 C21 C40 117.4(2)
C22 C21 C40 124.4(2)
C23 C22 C21 121.2(2)
C23 C22 H22 119.4
C21 C22 H22 119.4
C22 C23 C24 119.3(2)
C22 C23 H23 120.4
C24 C23 H23 120.4
C25 C24 C23 119.9(2)
C25 C24 H24 120.1
C23 C24 H24 120.1
N3 C25 C24 119.77(17)
N3 C25 C26 115.28(16)
C24 C25 C26 124.89(17)
O5 C26 C25 110.81(15)
O5 C26 C27 106.12(14)
C25 C26 C27 110.60(15)
O5 C26 H26 109.3(10)
C25 C26 H26 108.1(10)
C27 C26 H26 111.9(10)
O6 C27 N4 122.92(16)
O6 C27 C26 121.14(17)
N4 C27 C26 115.84(16)
C29 C28 C33 121.0(2)
C29 C28 N4 119.0(2)
C33 C28 N4 119.8(2)
C28 C29 C30 118.8(3)
C28 C29 H29 120.6
C30 C29 H29 120.6
C31 C30 C29 119.7(3)
C31 C30 H30 120.1
C29 C30 H30 120.1
C32 C31 C30 120.5(3)
C32 C31 H31 119.7
C30 C31 H31 119.7
C31 C32 C33 120.5(4)
C31 C32 H32 119.7
C33 C32 H32 119.7
C32 C33 C28 119.3(3)
C32 C33 H33 120.3
C28 C33 H33 120.3
C35 C34 C39 120.5(2)
C35 C34 N4 120.96(19)
C39 C34 N4 118.4(2)
C34 C35 C36 117.9(3)
C34 C35 H35 121.1
C36 C35 H35 121.1
C37 C36 C35 120.8(3)
C37 C36 H36 119.6
C35 C36 H36 119.6
C38 C37 C36 119.8(3)
C38 C37 H37 120.1
C36 C37 H37 120.1
C37 C38 C39 120.7(4)
C37 C38 H38 119.7
C39 C38 H38 119.7
C34 C39 C38 120.4(3)
C34 C39 H39 119.8
C38 C39 H39 119.8
C21 C40 H40A 109.5
C21 C40 H40B 109.5
H40A C40 H40B 109.5
C21 C40 H40C 109.5
H40A C40 H40C 109.5
H40B C40 H40C 109.5

loop_
_geom_bond_atom_site_label_1
_geom_bond_atom_site_label_2
_geom_bond_distance
O1 N1 1.3180(19)
O2 C6 1.447(3)
O2 H2O 1.1005
O3 C7 1.215(2)
N1 C5 1.354(2)
N1 C1 1.362(3)
N2 C7 1.360(2)
N2 C14 1.441(2)
N2 C8 1.443(2)
C1 C2 1.369(4)
C1 C20 1.478(4)
C2 C3 1.347(4)
C2 H2 0.9400
C3 C4 1.380(4)
C3 H3 0.9400
C4 C5 1.373(3)
C4 H4 0.9400
C5 C6 1.487(3)
C6 C7 1.537(3)
C6 H6 0.953(19)
C8 C9 1.374(3)
C8 C13 1.377(3)
C9 C10 1.383(3)
C9 H9 0.9400
C10 C11 1.368(4)
C10 H10 0.9400
C11 C12 1.370(3)
C11 H11 0.9400
C12 C13 1.389(3)
C12 H12 0.9400
C13 H13 0.9400
C14 C19 1.381(3)
C14 C15 1.383(3)
C15 C16 1.389(4)
C15 H15 0.9400
C16 C17 1.372(5)
C16 H16 0.9400
C17 C18 1.367(5)
C17 H17 0.9400
C18 C19 1.388(3)
C18 H18 0.9400
C19 H19 0.9400
C20 H20A 0.9700
C20 H20B 0.9700
C20 H20C 0.9700
O4 N3 1.312(2)
O5 C26 1.410(2)
O5 H5O 0.84(2)
O6 C27 1.213(2)
N3 C25 1.357(2)
N3 C21 1.362(3)
N4 C27 1.361(2)
N4 C28 1.437(2)
N4 C34 1.439(2)
C21 C22 1.377(3)
C21 C40 1.479(3)
C22 C23 1.367(3)
C22 H22 0.9400
C23 C24 1.375(3)
C23 H23 0.9400
C24 C25 1.371(3)
C24 H24 0.9400
C25 C26 1.502(3)
C26 C27 1.532(2)
C26 H26 0.989(18)
C28 C29 1.367(3)
C28 C33 1.378(3)
C29 C30 1.393(4)
C29 H29 0.9400
C30 C31 1.372(6)
C30 H30 0.9400
C31 C32 1.357(6)
C31 H31 0.9400
C32 C33 1.369(4)
C32 H32 0.9400
C33 H33 0.9400
C34 C35 1.360(3)
C34 C39 1.362(3)
C35 C36 1.400(4)
C35 H35 0.9400
C36 C37 1.367(5)
C36 H36 0.9400
C37 C38 1.330(6)
C37 H37 0.9400
C38 C39 1.369(4)
C38 H38 0.9400
C39 H39 0.9400
C40 H40A 0.9700
C40 H40B 0.9700
C40 H40C 0.9700

loop_
_geom_hbond_atom_site_label_D
_geom_hbond_atom_site_label_H
_geom_hbond_atom_site_label_A
_geom_hbond_distance_DH
_geom_hbond_distance_HA
_geom_hbond_distance_DA
_geom_hbond_angle_DHA
_geom_hbond_site_symmetry_A
O2 H2O O4 1.1005 1.5466 2.580(2) 153.83(11) 1_455
O5 H5O O1 0.84(2) 1.84(3) 2.675(2) 172(2) .

loop_
_geom_torsion_atom_site_label_1
_geom_torsion_atom_site_label_2
_geom_torsion_atom_site_label_3
_geom_torsion_atom_site_label_4
_geom_torsion
O1 N1 C1 C2 -179.30(19)
C5 N1 C1 C2 2.0(3)
O1 N1 C1 C20 0.3(3)
C5 N1 C1 C20 -178.4(2)
N1 C1 C2 C3 1.0(4)
C20 C1 C2 C3 -178.5(3)
C1 C2 C3 C4 -2.5(4)
C2 C3 C4 C5 1.0(4)
O1 N1 C5 C4 177.87(17)
C1 N1 C5 C4 -3.4(3)
O1 N1 C5 C6 -5.0(2)
C1 N1 C5 C6 173.67(17)
C3 C4 C5 N1 1.9(3)
C3 C4 C5 C6 -175.0(2)
N1 C5 C6 O2 -156.81(16)
C4 C5 C6 O2 20.1(3)
N1 C5 C6 C7 89.9(2)
C4 C5 C6 C7 -93.1(2)
C14 N2 C7 O3 179.50(19)
C8 N2 C7 O3 -2.1(3)
C14 N2 C7 C6 2.6(3)
C8 N2 C7 C6 -179.00(16)
O2 C6 C7 O3 -87.5(2)
C5 C6 C7 O3 27.2(3)
O2 C6 C7 N2 89.5(2)
C5 C6 C7 N2 -155.78(17)
C7 N2 C8 C9 128.9(2)
C14 N2 C8 C9 -52.6(2)
C7 N2 C8 C13 -53.1(3)
C14 N2 C8 C13 125.4(2)
C13 C8 C9 C10 -1.7(3)
N2 C8 C9 C10 176.2(2)
C8 C9 C10 C11 2.1(4)
C9 C10 C11 C12 -0.3(4)
C10 C11 C12 C13 -1.9(4)
C9 C8 C13 C12 -0.5(3)
N2 C8 C13 C12 -178.36(19)
C11 C12 C13 C8 2.3(3)
C7 N2 C14 C19 108.8(2)
C8 N2 C14 C19 -69.7(2)
C7 N2 C14 C15 -73.2(3)
C8 N2 C14 C15 108.3(2)
C19 C14 C15 C16 -1.7(3)
N2 C14 C15 C16 -179.7(2)
C14 C15 C16 C17 1.1(4)
C15 C16 C17 C18 0.2(4)
C16 C17 C18 C19 -0.9(4)
C15 C14 C19 C18 1.1(3)
N2 C14 C19 C18 179.1(2)
C17 C18 C19 C14 0.3(4)
O4 N3 C21 C22 179.88(18)
C25 N3 C21 C22 -2.4(3)
O4 N3 C21 C40 0.0(3)
C25 N3 C21 C40 177.7(2)
N3 C21 C22 C23 -0.6(3)
C40 C21 C22 C23 179.4(2)
C21 C22 C23 C24 2.1(4)
C22 C23 C24 C25 -0.8(3)
O4 N3 C25 C24 -178.53(17)
C21 N3 C25 C24 3.7(3)
O4 N3 C25 C26 4.3(2)
C21 N3 C25 C26 -173.44(16)
C23 C24 C25 N3 -2.1(3)
C23 C24 C25 C26 174.77(19)
N3 C25 C26 O5 170.17(15)
C24 C25 C26 O5 -6.8(3)
N3 C25 C26 C27 -72.4(2)
C24 C25 C26 C27 110.6(2)
C28 N4 C27 O6 177.46(18)
C34 N4 C27 O6 -0.4(3)
C28 N4 C27 C26 -6.1(3)
C34 N4 C27 C26 176.06(16)
O5 C26 C27 O6 85.1(2)
C25 C26 C27 O6 -35.1(2)
O5 C26 C27 N4 -91.35(19)
C25 C26 C27 N4 148.42(16)
C27 N4 C28 C29 -101.1(2)
C34 N4 C28 C29 76.8(2)
C27 N4 C28 C33 83.5(2)
C34 N4 C28 C33 -98.5(2)
C33 C28 C29 C30 1.3(4)
N4 C28 C29 C30 -174.0(2)
C28 C29 C30 C31 -0.6(5)
C29 C30 C31 C32 -1.1(5)
C30 C31 C32 C33 2.1(5)
C31 C32 C33 C28 -1.4(4)
C29 C28 C33 C32 -0.3(3)
N4 C28 C33 C32 175.0(2)
C27 N4 C34 C35 68.4(3)
C28 N4 C34 C35 -109.7(2)
C27 N4 C34 C39 -116.0(3)
C28 N4 C34 C39 66.0(3)
C39 C34 C35 C36 -1.0(4)
N4 C34 C35 C36 174.6(2)
C34 C35 C36 C37 0.0(4)
C35 C36 C37 C38 1.1(6)
C36 C37 C38 C39 -1.2(7)
C35 C34 C39 C38 0.9(5)
N4 C34 C39 C38 -174.8(3)
C37 C38 C39 C34 0.2(7)
